data_4025794
loop_
_publ_author_name
'Noriko Okamoto'
'Kei Takeda'
'Reiko Yanada'

_publ_section_title
;
 Platinum-Catalyzed, One-Pot Tandem Synthesis of Indoles and Isoquinolines
 via Sequential Rearrangement of Amides and Aminocyclization
;
_journal_name_full 'Journal of Organic Chemistry'
_journal_page_first 7615
_journal_page_last 7625
_journal_paper_doi 10.1021/jo101347f
_journal_volume 75
_journal_year 2010
_chemical_formula_moiety 'C36 H33 N3 O6 0.5(C2 Cl2) '
_chemical_formula_sum 'C37 H33 Cl N3 O6'
_chemical_formula_weight 651.14
_space_group_IT_number 14
_symmetry_cell_setting monoclinic
_symmetry_Int_Tables_number 14
_symmetry_space_group_name_Hall '-P 2yn'
_symmetry_space_group_name_H-M 'P 1 21/n 1'
_cell_angle_alpha 90.0000
_cell_angle_beta 109.67(4)
_cell_angle_gamma 90.0000
_cell_formula_units_Z 4
_cell_length_a 13.709(18)
_cell_length_b 15.467(16)
_cell_length_c 16.491(19)
_cell_measurement_reflns_used 15759
_cell_measurement_temperature 293.1
_cell_measurement_theta_max 27.5
_cell_measurement_theta_min 3.1
_cell_volume 3293(7)
_computing_cell_refinement PROCESS-AUTO
_computing_data_collection PROCESS-AUTO
_computing_data_reduction CrystalStructure
_computing_publication_material 'CrystalStructure 3.8'
_computing_structure_refinement CRYSTALS
_computing_structure_solution SIR92
_diffrn_detector_area_resol_mean 10.00
_diffrn_measured_fraction_theta_full 0.993
_diffrn_measured_fraction_theta_max 0.993
_diffrn_measurement_device_type 'Rigaku RAXIS-RAPID'
_diffrn_measurement_method \w
_diffrn_radiation_type 'Mo K\a'
_diffrn_radiation_wavelength 0.71075
_diffrn_reflns_av_R_equivalents 0.044
_diffrn_reflns_limit_h_max 17
_diffrn_reflns_limit_h_min -17
_diffrn_reflns_limit_k_max 20
_diffrn_reflns_limit_k_min -20
_diffrn_reflns_limit_l_max 20
_diffrn_reflns_limit_l_min -21
_diffrn_reflns_number 29964
_diffrn_reflns_theta_full 27.48
_diffrn_reflns_theta_max 27.48
_exptl_absorpt_coefficient_mu 0.167
_exptl_absorpt_correction_T_max 1.000
_exptl_absorpt_correction_T_min 0.816
_exptl_absorpt_correction_type multi-scan
_exptl_absorpt_process_details
;
    Higashi, T. (1995). Program for Absorption Correction.
    Rigaku Corporation, Tokyo, Japan.
;
_exptl_crystal_colour colorless
_exptl_crystal_density_diffrn 1.313
_exptl_crystal_density_method 'not measured'
_exptl_crystal_description prism
_exptl_crystal_F_000 1364.00
_exptl_crystal_size_max 0.33
_exptl_crystal_size_mid 0.33
_exptl_crystal_size_min 0.20
_refine_diff_density_max 1.93
_refine_diff_density_min -1.11
_refine_ls_extinction_method none
_refine_ls_goodness_of_fit_ref 0.954
_refine_ls_hydrogen_treatment refall
_refine_ls_number_parameters 457
_refine_ls_number_reflns 9782
_refine_ls_R_factor_gt 0.0506
_refine_ls_shift/su_max 0.0909
_refine_ls_structure_factor_coef F
_refine_ls_weighting_details
;
    Chebychev polynomial with 3 parameters (Carruthers & Watkin, 1979)
    824.5170    1124.8900    316.3510
;
_refine_ls_weighting_scheme calc
_refine_ls_wR_factor_ref 0.0644
_reflns_number_gt 9670
_reflns_number_total 7503
_reflns_threshold_expression F^2^>2.0\s(F^2^)
_cod_data_source_file jo101347f_si_004.cif
_cod_data_source_block '_090723'
_cod_original_formula_sum 'C37 H33 Cl N3 O6 '
_cod_database_code 4025794

loop_
_symmetry_equiv_pos_site_id
_symmetry_equiv_pos_as_xyz
1 +X,+Y,+Z
2 1/2-X,1/2+Y,1/2-Z
3 -X,-Y,-Z
4 1/2+X,1/2-Y,1/2+Z

loop_
_atom_site_label
_atom_site_type_symbol
_atom_site_fract_x
_atom_site_fract_y
_atom_site_fract_z
_atom_site_U_iso_or_equiv
_atom_site_adp_type
_atom_site_occupancy
_atom_site_symmetry_multiplicity
_atom_site_calc_flag
_atom_site_refinement_flags
_atom_site_disorder_assembly
_atom_site_disorder_group
Cl(1) Cl 1.04872(8) -0.09501(6) 0.10030(5) 0.1198(3) Uani 1.00 1 d . . .
O(1) O 0.49090(12) 0.03135(10) 0.32092(10) 0.0638(5) Uani 1.00 1 d . . .
O(2) O 0.48979(15) 0.16778(12) 0.36450(11) 0.0816(6) Uani 1.00 1 d . . .
O(3) O 0.63402(13) -0.27497(10) 0.36129(10) 0.0655(5) Uani 1.00 1 d . . .
O(4) O 0.54333(19) -0.39691(13) 0.33571(13) 0.1116(8) Uani 1.00 1 d . . .
O(5) O 0.67274(12) -0.04984(9) 0.13211(9) 0.0593(5) Uani 1.00 1 d . . .
O(6) O 0.73622(14) -0.03305(11) 0.02550(12) 0.0810(6) Uani 1.00 1 d . . .
N(1) N 0.59610(14) 0.06763(12) 0.45314(12) 0.0564(6) Uani 1.00 1 d . . .
N(2) N 0.64882(14) -0.36659(11) 0.25862(11) 0.0523(5) Uani 1.00 1 d . . .
N(3) N 0.62442(13) 0.06637(11) 0.04682(10) 0.0483(5) Uani 1.00 1 d . . .
C(1) C 0.62615(17) 0.12412(14) -0.01892(14) 0.0517(6) Uani 1.00 1 d . . .
C(2) C 0.68518(19) 0.12375(16) -0.07337(15) 0.0663(8) Uani 1.00 1 d . . .
C(3) C 0.6669(2) 0.19006(18) -0.13371(17) 0.0751(9) Uani 1.00 1 d . . .
C(4) C 0.5948(2) 0.25330(18) -0.13899(16) 0.0759(9) Uani 1.00 1 d . . .
C(5) C 0.53708(19) 0.25390(16) -0.08583(15) 0.0663(7) Uani 1.00 1 d . . .
C(6) C 0.55236(18) 0.18859(15) -0.02437(14) 0.0541(7) Uani 1.00 1 d . . .
C(7) C 0.50692(18) 0.16940(15) 0.03947(14) 0.0570(7) Uani 1.00 1 d . . .
C(8) C 0.54908(16) 0.09672(14) 0.08217(13) 0.0489(6) Uani 1.00 1 d . . .
C(9) C 0.52510(17) 0.05259(14) 0.15386(13) 0.0545(7) Uani 1.00 1 d . . .
C(10) C 0.44027(19) 0.09915(17) 0.17716(15) 0.0687(8) Uani 1.00 1 d . . .
C(11) C 0.40614(19) 0.05053(18) 0.24202(15) 0.0725(8) Uani 1.00 1 d . . .
C(12) C 0.52152(19) 0.09501(18) 0.37690(16) 0.0598(8) Uani 1.00 1 d . . .
C(13) C 0.64942(19) 0.12601(17) 0.51976(16) 0.0598(8) Uani 1.00 1 d . . .
C(14) C 0.6495(2) 0.21594(18) 0.52120(18) 0.0761(9) Uani 1.00 1 d . . .
C(15) C 0.7114(2) 0.2548(2) 0.5960(2) 0.0894(11) Uani 1.00 1 d . . .
C(16) C 0.7709(2) 0.2070(2) 0.6665(2) 0.0968(12) Uani 1.00 1 d . . .
C(17) C 0.7707(2) 0.1179(2) 0.66400(17) 0.0810(10) Uani 1.00 1 d . . .
C(18) C 0.70864(19) 0.07682(18) 0.58928(16) 0.0645(8) Uani 1.00 1 d . . .
C(19) C 0.69178(19) -0.01209(18) 0.56421(15) 0.0665(9) Uani 1.00 1 d . . .
C(20) C 0.62539(18) -0.01776(16) 0.48290(15) 0.0567(7) Uani 1.00 1 d . . .
C(21) C 0.58986(19) -0.09638(15) 0.42893(14) 0.0639(7) Uani 1.00 1 d . . .
C(22) C 0.6369(2) -0.17790(17) 0.47724(15) 0.0767(9) Uani 1.00 1 d . . .
C(23) C 0.5920(2) -0.25998(16) 0.43091(16) 0.0759(9) Uani 1.00 1 d . . .
C(24) C 0.6045(2) -0.34931(16) 0.32174(16) 0.0636(8) Uani 1.00 1 d . . .
C(25) C 0.61720(18) -0.43829(15) 0.20272(14) 0.0543(7) Uani 1.00 1 d . . .
C(26) C 0.5455(2) -0.50352(16) 0.19916(17) 0.0696(8) Uani 1.00 1 d . . .
C(27) C 0.5309(2) -0.56491(17) 0.13514(19) 0.0798(9) Uani 1.00 1 d . . .
C(28) C 0.5842(2) -0.5616(2) 0.07725(17) 0.0819(10) Uani 1.00 1 d . . .
C(29) C 0.6535(2) -0.49687(19) 0.08148(17) 0.0740(9) Uani 1.00 1 d . . .
C(30) C 0.67156(18) -0.43438(16) 0.14506(14) 0.0564(7) Uani 1.00 1 d . . .
C(31) C 0.73719(18) -0.35999(16) 0.16813(16) 0.0610(8) Uani 1.00 1 d . . .
C(32) C 0.72369(17) -0.31951(15) 0.23478(14) 0.0534(7) Uani 1.00 1 d . . .
C(33) C 0.77551(17) -0.23902(14) 0.27752(15) 0.0613(7) Uani 1.00 1 d . . .
C(34) C 0.71580(18) -0.15624(13) 0.24125(14) 0.0569(7) Uani 1.00 1 d . . .
C(35) C 0.72893(18) -0.13008(14) 0.15785(15) 0.0605(7) Uani 1.00 1 d . . .
C(36) C 0.68302(17) -0.00839(15) 0.06595(15) 0.0544(7) Uani 1.00 1 d . . .
C(37) C 0.9643(3) -0.0275(2) -0.0060(3) 0.154(2) Uani 1.00 1 d . . .
H(1) H 0.7355 0.0801 -0.0689 0.079 Uiso 1.00 1 c R . .
H(2) H 0.7045 0.1910 -0.1728 0.091 Uiso 1.00 1 c R . .
H(3) H 0.5849 0.2977 -0.1808 0.086 Uiso 1.00 1 c R . .
H(4) H 0.4879 0.2983 -0.0896 0.073 Uiso 1.00 1 c R . .
H(5) H 0.4548 0.2030 0.0507 0.065 Uiso 1.00 1 c R . .
H(6) H 0.5020 -0.0046 0.1366 0.064 Uiso 1.00 1 c R . .
H(7) H 0.5860 0.0505 0.2032 0.064 Uiso 1.00 1 c R . .
H(8) H 0.3834 0.1085 0.1258 0.083 Uiso 1.00 1 c R . .
H(9) H 0.4671 0.1533 0.2021 0.082 Uiso 1.00 1 c R . .
H(10) H 0.3772 -0.0027 0.2163 0.087 Uiso 1.00 1 c R . .
H(11) H 0.3549 0.0829 0.2557 0.087 Uiso 1.00 1 c R . .
H(12) H 0.6086 0.2482 0.4727 0.094 Uiso 1.00 1 c R . .
H(13) H 0.7133 0.3161 0.5996 0.110 Uiso 1.00 1 c R . .
H(14) H 0.8129 0.2362 0.7169 0.119 Uiso 1.00 1 c R . .
H(15) H 0.8108 0.0846 0.7121 0.098 Uiso 1.00 1 c R . .
H(16) H 0.7233 -0.0599 0.5995 0.082 Uiso 1.00 1 c R . .
H(17) H 0.5167 -0.1002 0.4130 0.079 Uiso 1.00 1 c R . .
H(18) H 0.6085 -0.0920 0.3786 0.079 Uiso 1.00 1 c R . .
H(19) H 0.6277 -0.1766 0.5318 0.095 Uiso 1.00 1 c R . .
H(20) H 0.7088 -0.1776 0.4850 0.095 Uiso 1.00 1 c R . .
H(21) H 0.5188 -0.2549 0.4077 0.097 Uiso 1.00 1 c R . .
H(22) H 0.6099 -0.3071 0.4701 0.097 Uiso 1.00 1 c R . .
H(23) H 0.5090 -0.5056 0.2390 0.085 Uiso 1.00 1 c R . .
H(24) H 0.4822 -0.6101 0.1301 0.093 Uiso 1.00 1 c R . .
H(25) H 0.5734 -0.6059 0.0353 0.093 Uiso 1.00 1 c R . .
H(26) H 0.6877 -0.4936 0.0402 0.089 Uiso 1.00 1 c R . .
H(27) H 0.7832 -0.3419 0.1394 0.076 Uiso 1.00 1 c R . .
H(28) H 0.8411 -0.2353 0.2700 0.072 Uiso 1.00 1 c R . .
H(29) H 0.7851 -0.2426 0.3372 0.072 Uiso 1.00 1 c R . .
H(30) H 0.6444 -0.1662 0.2315 0.067 Uiso 1.00 1 c R . .
H(31) H 0.7397 -0.1103 0.2813 0.067 Uiso 1.00 1 c R . .
H(32) H 0.8003 -0.1223 0.1657 0.072 Uiso 1.00 1 c R . .
H(33) H 0.7008 -0.1733 0.1155 0.072 Uiso 1.00 1 c R . .

loop_
_atom_site_aniso_label
_atom_site_aniso_U_11
_atom_site_aniso_U_22
_atom_site_aniso_U_33
_atom_site_aniso_U_12
_atom_site_aniso_U_13
_atom_site_aniso_U_23
Cl(1) 0.1500(8) 0.1305(7) 0.0881(5) 0.0510(6) 0.0521(5) 0.0145(5)
O(1) 0.0732(11) 0.0701(11) 0.0506(9) 0.0043(8) 0.0242(9) -0.0078(9)
O(2) 0.0972(14) 0.0716(13) 0.0738(11) 0.0175(11) 0.0258(10) -0.0073(10)
O(3) 0.0857(12) 0.0589(10) 0.0602(9) 0.0003(9) 0.0352(9) 0.0004(8)
O(4) 0.182(2) 0.0770(13) 0.1243(16) -0.0423(14) 0.1152(17) -0.0235(12)
O(5) 0.0703(11) 0.0509(9) 0.0620(9) 0.0139(7) 0.0291(8) 0.0113(8)
O(6) 0.0835(12) 0.0785(12) 0.0977(13) 0.0264(10) 0.0524(11) 0.0271(10)
N(1) 0.0566(12) 0.0607(13) 0.0590(12) -0.0021(10) 0.0289(11) -0.0060(11)
N(2) 0.0616(12) 0.0477(11) 0.0535(10) 0.0055(9) 0.0273(10) 0.0067(9)
N(3) 0.0488(11) 0.0465(11) 0.0482(10) 0.0049(9) 0.0146(9) 0.0027(9)
C(1) 0.0503(14) 0.0491(14) 0.0517(13) -0.0062(11) 0.0117(12) -0.0018(11)
C(2) 0.0645(16) 0.0621(16) 0.0711(15) -0.0009(13) 0.0212(14) 0.0062(14)
C(3) 0.081(2) 0.0788(19) 0.0686(17) -0.0095(16) 0.0284(15) 0.0119(15)
C(4) 0.087(2) 0.0667(18) 0.0622(16) -0.0079(16) 0.0092(16) 0.0183(14)
C(5) 0.0654(16) 0.0593(16) 0.0594(14) 0.0028(13) 0.0016(13) 0.0031(13)
C(6) 0.0532(15) 0.0530(14) 0.0460(13) -0.0019(12) 0.0035(12) -0.0032(12)
C(7) 0.0524(15) 0.0585(15) 0.0514(13) 0.0076(12) 0.0060(12) -0.0084(12)
C(8) 0.0459(13) 0.0507(13) 0.0443(12) -0.0025(11) 0.0079(11) -0.0092(11)
C(9) 0.0533(15) 0.0611(15) 0.0458(12) 0.0033(11) 0.0122(12) -0.0066(11)
C(10) 0.0663(17) 0.0883(19) 0.0517(13) 0.0146(14) 0.0203(14) -0.0030(13)
C(11) 0.0607(17) 0.098(2) 0.0593(15) 0.0064(14) 0.0205(14) -0.0108(14)
C(12) 0.0620(16) 0.0652(17) 0.0609(16) 0.0006(14) 0.0321(14) -0.0106(16)
C(13) 0.0562(15) 0.0712(18) 0.0621(15) -0.0075(13) 0.0330(14) -0.0154(15)
C(14) 0.0755(19) 0.077(2) 0.0819(19) -0.0135(15) 0.0349(16) -0.0192(16)
C(15) 0.089(2) 0.085(2) 0.102(2) -0.0237(18) 0.042(2) -0.030(2)
C(16) 0.093(2) 0.114(2) 0.091(2) -0.036(2) 0.042(2) -0.038(2)
C(17) 0.0721(19) 0.116(2) 0.0581(16) -0.0160(18) 0.0254(15) -0.0129(17)
C(18) 0.0640(17) 0.081(2) 0.0575(15) -0.0104(14) 0.0319(14) -0.0151(15)
C(19) 0.0686(17) 0.083(2) 0.0543(16) 0.0015(14) 0.0282(15) 0.0002(14)
C(20) 0.0584(15) 0.0630(17) 0.0569(15) -0.0005(12) 0.0303(13) -0.0062(13)
C(21) 0.0742(17) 0.0624(15) 0.0600(14) 0.0019(13) 0.0290(13) 0.0008(13)
C(22) 0.099(2) 0.0806(18) 0.0575(14) 0.0046(16) 0.0359(15) -0.0008(14)
C(23) 0.102(2) 0.0691(17) 0.0709(16) 0.0002(15) 0.0484(16) -0.0075(14)
C(24) 0.088(2) 0.0442(15) 0.0668(15) 0.0013(13) 0.0364(15) 0.0025(13)
C(25) 0.0607(15) 0.0498(14) 0.0535(13) 0.0143(12) 0.0205(12) 0.0063(12)
C(26) 0.0742(18) 0.0632(16) 0.0760(17) 0.0075(14) 0.0315(14) -0.0003(14)
C(27) 0.0718(19) 0.0637(17) 0.095(2) -0.0019(14) 0.0168(17) -0.0092(17)
C(28) 0.085(2) 0.078(2) 0.0697(18) 0.0256(18) 0.0090(17) -0.0174(16)
C(29) 0.0761(19) 0.083(2) 0.0633(16) 0.0272(17) 0.0241(14) 0.0036(16)
C(30) 0.0590(16) 0.0619(15) 0.0489(13) 0.0249(13) 0.0190(12) 0.0069(12)
C(31) 0.0542(16) 0.0660(16) 0.0707(15) 0.0161(13) 0.0314(13) 0.0175(13)
C(32) 0.0476(14) 0.0547(14) 0.0574(14) 0.0151(12) 0.0169(12) 0.0139(12)
C(33) 0.0533(14) 0.0604(15) 0.0664(15) 0.0029(12) 0.0151(12) 0.0125(13)
C(34) 0.0571(15) 0.0501(14) 0.0603(14) 0.0010(11) 0.0154(12) 0.0031(11)
C(35) 0.0580(15) 0.0526(14) 0.0695(15) 0.0114(11) 0.0196(13) 0.0047(12)
C(36) 0.0453(14) 0.0587(16) 0.0582(14) -0.0044(12) 0.0160(12) -0.0025(13)
C(37) 0.113(3) 0.160(4) 0.214(4) -0.019(2) 0.088(3) -0.071(3)

loop_
_atom_type_symbol
_atom_type_description
_atom_type_scat_dispersion_real
_atom_type_scat_dispersion_imag
_atom_type_scat_source
C C 0.003 0.002
;
International Tables for Crystallography
(1992, Vol. C, Tables 4.2.6.8 and 6.1.1.4)
;
H H 0.000 0.000
;
International Tables for Crystallography
(1992, Vol. C, Table 6.1.1.4)
;
N N 0.006 0.003
;
International Tables for Crystallography
(1992, Vol. C, Tables 4.2.6.8 and 6.1.1.4)
;
O O 0.011 0.006
;
International Tables for Crystallography
(1992, Vol. C, Tables 4.2.6.8 and 6.1.1.4)
;
Cl Cl 0.148 0.159
;
International Tables for Crystallography
(1992, Vol. C, Tables 4.2.6.8 and 6.1.1.4)
;

loop_
_geom_angle_atom_site_label_1
_geom_angle_atom_site_label_2
_geom_angle_atom_site_label_3
_geom_angle
_geom_angle_publ_flag
_geom_angle_site_symmetry_1
_geom_angle_site_symmetry_2
_geom_angle_site_symmetry_3
C(11) O(1) C(12) 116.40(18) yes . . .
C(23) O(3) C(24) 112.9(2) yes . . .
C(35) O(5) C(36) 117.84(19) yes . . .
C(12) N(1) C(13) 122.37(19) yes . . .
C(12) N(1) C(20) 129.16(19) yes . . .
C(13) N(1) C(20) 108.20(17) yes . . .
C(24) N(2) C(25) 121.4(2) yes . . .
C(24) N(2) C(32) 130.22(18) yes . . .
C(25) N(2) C(32) 108.29(19) yes . . .
C(1) N(3) C(8) 107.92(17) yes . . .
C(1) N(3) C(36) 123.1(2) yes . . .
C(8) N(3) C(36) 128.86(19) yes . . .
N(3) C(1) C(2) 130.9(2) yes . . .
N(3) C(1) C(6) 107.5(2) yes . . .
C(2) C(1) C(6) 121.6(2) yes . . .
C(1) C(2) C(3) 116.9(2) yes . . .
C(2) C(3) C(4) 121.5(2) yes . . .
C(3) C(4) C(5) 121.7(2) yes . . .
C(4) C(5) C(6) 118.9(2) yes . . .
C(1) C(6) C(5) 119.3(2) yes . . .
C(1) C(6) C(7) 106.9(2) yes . . .
C(5) C(6) C(7) 133.8(2) yes . . .
C(6) C(7) C(8) 110.0(2) yes . . .
N(3) C(8) C(7) 107.6(2) yes . . .
N(3) C(8) C(9) 123.76(18) yes . . .
C(7) C(8) C(9) 128.6(2) yes . . .
C(8) C(9) C(10) 111.94(18) yes . . .
C(9) C(10) C(11) 112.9(2) yes . . .
O(1) C(11) C(10) 113.1(2) yes . . .
O(1) C(12) O(2) 124.8(2) yes . . .
O(1) C(12) N(1) 111.7(2) yes . . .
O(2) C(12) N(1) 123.6(2) yes . . .
N(1) C(13) C(14) 130.3(2) yes . . .
N(1) C(13) C(18) 107.2(2) yes . . .
C(14) C(13) C(18) 122.5(2) yes . . .
C(13) C(14) C(15) 116.6(2) yes . . .
C(14) C(15) C(16) 121.9(3) yes . . .
C(15) C(16) C(17) 120.8(2) yes . . .
C(16) C(17) C(18) 118.5(2) yes . . .
C(13) C(18) C(17) 119.6(2) yes . . .
C(13) C(18) C(19) 107.2(2) yes . . .
C(17) C(18) C(19) 133.2(2) yes . . .
C(18) C(19) C(20) 109.8(2) yes . . .
N(1) C(20) C(19) 107.5(2) yes . . .
N(1) C(20) C(21) 123.78(18) yes . . .
C(19) C(20) C(21) 128.6(2) yes . . .
C(20) C(21) C(22) 111.71(17) yes . . .
C(21) C(22) C(23) 114.03(18) yes . . .
O(3) C(23) C(22) 109.3(2) yes . . .
O(3) C(24) O(4) 124.1(2) yes . . .
O(3) C(24) N(2) 113.5(2) yes . . .
O(4) C(24) N(2) 122.4(2) yes . . .
N(2) C(25) C(26) 130.6(2) yes . . .
N(2) C(25) C(30) 107.1(2) yes . . .
C(26) C(25) C(30) 122.3(2) yes . . .
C(25) C(26) C(27) 116.5(2) yes . . .
C(26) C(27) C(28) 121.8(2) yes . . .
C(27) C(28) C(29) 120.8(2) yes . . .
C(28) C(29) C(30) 119.6(2) yes . . .
C(25) C(30) C(29) 119.1(2) yes . . .
C(25) C(30) C(31) 106.6(2) yes . . .
C(29) C(30) C(31) 134.3(2) yes . . .
C(30) C(31) C(32) 110.4(2) yes . . .
N(2) C(32) C(31) 107.60(19) yes . . .
N(2) C(32) C(33) 125.0(2) yes . . .
C(31) C(32) C(33) 127.4(2) yes . . .
C(32) C(33) C(34) 114.08(16) yes . . .
C(33) C(34) C(35) 111.7(2) yes . . .
O(5) C(35) C(34) 106.5(2) yes . . .
O(5) C(36) O(6) 124.1(2) yes . . .
O(5) C(36) N(3) 112.4(2) yes . . .
O(6) C(36) N(3) 123.5(2) yes . . .
Cl(1) C(37) C(37) 91.5(3) yes . . 3_755
C(1) C(2) H(1) 121.1 no . . .
C(3) C(2) H(1) 122.0 no . . .
C(2) C(3) H(2) 119.2 no . . .
C(4) C(3) H(2) 119.3 no . . .
C(3) C(4) H(3) 119.1 no . . .
C(5) C(4) H(3) 119.2 no . . .
C(4) C(5) H(4) 121.0 no . . .
C(6) C(5) H(4) 120.0 no . . .
C(6) C(7) H(5) 125.0 no . . .
C(8) C(7) H(5) 124.9 no . . .
C(8) C(9) H(6) 109.2 no . . .
C(8) C(9) H(7) 109.2 no . . .
C(10) C(9) H(6) 108.1 no . . .
C(10) C(9) H(7) 109.0 no . . .
H(6) C(9) H(7) 109.5 no . . .
C(9) C(10) H(8) 108.4 no . . .
C(9) C(10) H(9) 108.0 no . . .
C(11) C(10) H(8) 110.6 no . . .
C(11) C(10) H(9) 107.5 no . . .
H(8) C(10) H(9) 109.5 no . . .
O(1) C(11) H(10) 108.1 no . . .
O(1) C(11) H(11) 109.1 no . . .
C(10) C(11) H(10) 107.3 no . . .
C(10) C(11) H(11) 109.7 no . . .
H(10) C(11) H(11) 109.5 no . . .
C(13) C(14) H(12) 121.0 no . . .
C(15) C(14) H(12) 122.4 no . . .
C(14) C(15) H(13) 119.1 no . . .
C(16) C(15) H(13) 118.9 no . . .
C(15) C(16) H(14) 119.4 no . . .
C(17) C(16) H(14) 119.8 no . . .
C(16) C(17) H(15) 121.4 no . . .
C(18) C(17) H(15) 120.1 no . . .
C(18) C(19) H(16) 125.1 no . . .
C(20) C(19) H(16) 125.1 no . . .
C(20) C(21) H(17) 108.6 no . . .
C(20) C(21) H(18) 109.5 no . . .
C(22) C(21) H(17) 108.4 no . . .
C(22) C(21) H(18) 109.1 no . . .
H(17) C(21) H(18) 109.5 no . . .
C(21) C(22) H(19) 108.2 no . . .
C(21) C(22) H(20) 107.8 no . . .
C(23) C(22) H(19) 109.8 no . . .
C(23) C(22) H(20) 107.5 no . . .
H(19) C(22) H(20) 109.5 no . . .
O(3) C(23) H(21) 109.7 no . . .
O(3) C(23) H(22) 109.4 no . . .
C(22) C(23) H(21) 109.4 no . . .
C(22) C(23) H(22) 109.6 no . . .
H(21) C(23) H(22) 109.5 no . . .
C(25) C(26) H(23) 121.5 no . . .
C(27) C(26) H(23) 122.0 no . . .
C(26) C(27) H(24) 119.2 no . . .
C(28) C(27) H(24) 119.1 no . . .
C(27) C(28) H(25) 119.1 no . . .
C(29) C(28) H(25) 120.1 no . . .
C(28) C(29) H(26) 120.4 no . . .
C(30) C(29) H(26) 120.0 no . . .
C(30) C(31) H(27) 124.6 no . . .
C(32) C(31) H(27) 125.0 no . . .
C(32) C(33) H(28) 108.1 no . . .
C(32) C(33) H(29) 108.6 no . . .
C(34) C(33) H(28) 107.7 no . . .
C(34) C(33) H(29) 108.8 no . . .
H(28) C(33) H(29) 109.5 no . . .
C(33) C(34) H(30) 108.4 no . . .
C(33) C(34) H(31) 109.9 no . . .
C(35) C(34) H(30) 108.8 no . . .
C(35) C(34) H(31) 108.4 no . . .
H(30) C(34) H(31) 109.5 no . . .
O(5) C(35) H(32) 110.6 no . . .
O(5) C(35) H(33) 110.1 no . . .
C(34) C(35) H(32) 110.2 no . . .
C(34) C(35) H(33) 109.9 no . . .
H(32) C(35) H(33) 109.5 no . . .

loop_
_geom_bond_atom_site_label_1
_geom_bond_atom_site_label_2
_geom_bond_distance
_geom_bond_publ_flag
_geom_bond_site_symmetry_1
_geom_bond_site_symmetry_2
Cl(1) C(37) 2.033(4) yes . .
O(1) C(11) 1.454(2) yes . .
O(1) C(12) 1.318(3) yes . .
O(2) C(12) 1.199(3) yes . .
O(3) C(23) 1.466(3) yes . .
O(3) C(24) 1.317(2) yes . .
O(4) C(24) 1.195(3) yes . .
O(5) C(35) 1.447(2) yes . .
O(5) C(36) 1.313(3) yes . .
O(6) C(36) 1.204(3) yes . .
N(1) C(12) 1.393(2) yes . .
N(1) C(13) 1.420(2) yes . .
N(1) C(20) 1.419(3) yes . .
N(2) C(24) 1.397(3) yes . .
N(2) C(25) 1.414(2) yes . .
N(2) C(32) 1.418(3) yes . .
N(3) C(1) 1.411(2) yes . .
N(3) C(8) 1.426(3) yes . .
N(3) C(36) 1.383(2) yes . .
C(1) C(2) 1.397(3) yes . .
C(1) C(6) 1.402(3) yes . .
C(2) C(3) 1.392(3) yes . .
C(3) C(4) 1.372(4) yes . .
C(4) C(5) 1.365(4) yes . .
C(5) C(6) 1.396(3) yes . .
C(6) C(7) 1.423(3) yes . .
C(7) C(8) 1.349(3) yes . .
C(8) C(9) 1.494(3) yes . .
C(9) C(10) 1.523(3) yes . .
C(10) C(11) 1.505(3) yes . .
C(13) C(14) 1.391(3) yes . .
C(13) C(18) 1.388(3) yes . .
C(14) C(15) 1.378(4) yes . .
C(15) C(16) 1.388(4) yes . .
C(16) C(17) 1.380(5) yes . .
C(17) C(18) 1.392(3) yes . .
C(18) C(19) 1.432(3) yes . .
C(19) C(20) 1.346(2) yes . .
C(20) C(21) 1.489(3) yes . .
C(21) C(22) 1.515(3) yes . .
C(22) C(23) 1.502(3) yes . .
C(25) C(26) 1.396(3) yes . .
C(25) C(30) 1.393(3) yes . .
C(26) C(27) 1.384(3) yes . .
C(27) C(28) 1.385(4) yes . .
C(28) C(29) 1.365(4) yes . .
C(29) C(30) 1.386(3) yes . .
C(30) C(31) 1.431(3) yes . .
C(31) C(32) 1.331(3) yes . .
C(32) C(33) 1.488(3) yes . .
C(33) C(34) 1.529(2) yes . .
C(34) C(35) 1.501(3) yes . .
C(37) C(37) 1.261(6) yes . 3_755
C(2) H(1) 0.950 no . .
C(3) H(2) 0.950 no . .
C(4) H(3) 0.950 no . .
C(5) H(4) 0.950 no . .
C(7) H(5) 0.950 no . .
C(9) H(6) 0.950 no . .
C(9) H(7) 0.950 no . .
C(10) H(8) 0.950 no . .
C(10) H(9) 0.950 no . .
C(11) H(10) 0.950 no . .
C(11) H(11) 0.950 no . .
C(14) H(12) 0.950 no . .
C(15) H(13) 0.950 no . .
C(16) H(14) 0.950 no . .
C(17) H(15) 0.950 no . .
C(19) H(16) 0.950 no . .
C(21) H(17) 0.950 no . .
C(21) H(18) 0.950 no . .
C(22) H(19) 0.950 no . .
C(22) H(20) 0.950 no . .
C(23) H(21) 0.950 no . .
C(23) H(22) 0.950 no . .
C(26) H(23) 0.950 no . .
C(27) H(24) 0.950 no . .
C(28) H(25) 0.950 no . .
C(29) H(26) 0.950 no . .
C(31) H(27) 0.950 no . .
C(33) H(28) 0.950 no . .
C(33) H(29) 0.950 no . .
C(34) H(30) 0.950 no . .
C(34) H(31) 0.950 no . .
C(35) H(32) 0.950 no . .
C(35) H(33) 0.950 no . .

loop_
_geom_contact_atom_site_label_1
_geom_contact_atom_site_label_2
_geom_contact_distance
_geom_contact_publ_flag
_geom_contact_site_symmetry_1
_geom_contact_site_symmetry_2
O(2) C(22) 3.592(3) ? . 3_656
O(4) C(37) 3.490(5) ? . 2_645
O(4) C(37) 3.355(6) ? . 4_445
O(5) C(7) 3.578(2) ? . 3_655
O(6) C(10) 3.553(2) ? . 3_655
O(6) C(37) 3.339(5) ? . .
N(2) C(5) 3.573(2) ? . 3_655
C(5) N(2) 3.573(2) ? . 3_655
C(7) O(5) 3.578(2) ? . 3_655
C(7) C(36) 3.600(3) ? . 3_655
C(8) C(36) 3.567(2) ? . 3_655
C(10) O(6) 3.553(2) ? . 3_655
C(20) C(29) 3.548(4) ? . 2_655
C(22) O(2) 3.592(3) ? . 3_656
C(28) C(28) 3.389(3) ? . 3_645
C(28) C(29) 3.541(3) ? . 3_645
C(29) C(20) 3.548(4) ? . 2_645
C(29) C(28) 3.541(3) ? . 3_645
C(36) C(7) 3.600(3) ? . 3_655
C(36) C(8) 3.567(2) ? . 3_655
C(37) O(4) 3.490(5) ? . 2_655
C(37) O(4) 3.355(6) ? . 4_544
C(37) O(6) 3.339(5) ? . .
Cl(1) H(1) 3.178 ? . 3_755
Cl(1) H(2) 3.515 ? . 3_755
Cl(1) H(12) 3.198 ? . 2_645
Cl(1) H(15) 3.049 ? . 3_756
Cl(1) H(22) 2.970 ? . 4_544
Cl(1) H(23) 3.313 ? . 2_655
O(1) H(27) 3.535 ? . 2_655
O(2) H(14) 3.168 ? . 4_454
O(2) H(16) 3.584 ? . 3_656
O(2) H(19) 2.719 ? . 3_656
O(2) H(27) 3.138 ? . 2_655
O(3) H(3) 3.461 ? . 3_655
O(4) H(3) 2.991 ? . 3_655
O(6) H(6) 3.504 ? . 3_655
O(6) H(8) 2.742 ? . 3_655
O(6) H(13) 3.338 ? . 2_645
N(1) H(17) 3.132 ? . 3_656
N(1) H(19) 3.582 ? . 3_656
N(1) H(26) 3.078 ? . 2_655
N(1) H(27) 2.954 ? . 2_655
N(2) H(3) 3.206 ? . 3_655
N(2) H(4) 2.980 ? . 3_655
N(3) H(6) 3.089 ? . 3_655
N(3) H(29) 3.512 ? . 2_655
C(1) H(6) 2.824 ? . 3_655
C(1) H(22) 3.593 ? . 2_655
C(1) H(29) 3.501 ? . 2_655
C(2) H(6) 3.044 ? . 3_655
C(2) H(10) 2.904 ? . 3_655
C(2) H(20) 3.500 ? . 2_655
C(2) H(22) 2.952 ? . 2_655
C(3) H(10) 3.172 ? . 3_655
C(3) H(19) 3.438 ? . 2_655
C(3) H(20) 3.208 ? . 2_655
C(3) H(22) 3.329 ? . 2_655
C(4) H(20) 3.199 ? . 2_655
C(4) H(30) 3.395 ? . 3_655
C(5) H(20) 3.482 ? . 2_655
C(5) H(25) 2.875 ? . 1_565
C(5) H(30) 3.126 ? . 3_655
C(5) H(33) 3.370 ? . 3_655
C(6) H(6) 3.340 ? . 3_655
C(6) H(25) 3.311 ? . 1_565
C(6) H(29) 3.316 ? . 2_655
C(6) H(30) 3.586 ? . 3_655
C(6) H(33) 3.294 ? . 3_655
C(7) H(25) 3.599 ? . 1_565
C(7) H(28) 3.461 ? . 2_655
C(7) H(29) 3.196 ? . 2_655
C(7) H(33) 3.121 ? . 3_655
C(8) H(28) 3.534 ? . 2_655
C(8) H(29) 3.329 ? . 2_655
C(10) H(13) 3.218 ? . 4_454
C(10) H(14) 3.276 ? . 4_454
C(11) H(1) 3.504 ? . 3_655
C(11) H(13) 3.547 ? . 4_454
C(11) H(14) 3.511 ? . 4_454
C(12) H(16) 3.549 ? . 3_656
C(12) H(19) 3.181 ? . 3_656
C(12) H(27) 2.946 ? . 2_655
C(13) H(17) 2.876 ? . 3_656
C(13) H(21) 3.547 ? . 3_656
C(13) H(26) 3.297 ? . 2_655
C(13) H(27) 3.102 ? . 2_655
C(14) H(17) 3.352 ? . 3_656
C(14) H(21) 2.981 ? . 3_656
C(14) H(27) 3.211 ? . 2_655
C(15) H(8) 3.080 ? . 4_555
C(15) H(21) 3.136 ? . 3_656
C(16) H(2) 3.089 ? . 1_556
C(16) H(8) 3.415 ? . 4_555
C(16) H(9) 3.344 ? . 4_555
C(16) H(11) 3.592 ? . 4_555
C(16) H(24) 3.489 ? . 4_545
C(17) H(2) 3.316 ? . 1_556
C(17) H(23) 3.536 ? . 4_545
C(17) H(24) 3.135 ? . 4_545
C(18) H(17) 3.097 ? . 3_656
C(18) H(26) 3.131 ? . 2_655
C(19) H(11) 3.421 ? . 3_656
C(19) H(17) 3.471 ? . 3_656
C(19) H(26) 2.773 ? . 2_655
C(20) H(17) 3.510 ? . 3_656
C(20) H(26) 2.739 ? . 2_655
C(21) H(26) 3.322 ? . 2_655
C(24) H(3) 2.953 ? . 3_655
C(25) H(3) 3.444 ? . 3_655
C(25) H(4) 2.904 ? . 3_655
C(25) H(31) 3.264 ? . 2_645
C(25) H(32) 3.526 ? . 2_645
C(26) H(15) 3.526 ? . 4_444
C(26) H(31) 3.297 ? . 2_645
C(26) H(32) 3.105 ? . 2_645
C(27) H(26) 3.511 ? . 3_645
C(27) H(28) 3.260 ? . 2_645
C(27) H(31) 3.061 ? . 2_645
C(27) H(32) 3.437 ? . 2_645
C(28) H(4) 3.401 ? . 1_545
C(28) H(25) 3.482 ? . 3_645
C(28) H(28) 3.589 ? . 2_645
C(28) H(29) 3.368 ? . 2_645
C(28) H(31) 2.837 ? . 2_645
C(29) H(18) 3.435 ? . 2_645
C(29) H(25) 3.446 ? . 3_645
C(29) H(31) 2.849 ? . 2_645
C(30) H(4) 2.949 ? . 3_655
C(30) H(7) 3.430 ? . 2_645
C(30) H(31) 3.060 ? . 2_645
C(31) H(4) 3.069 ? . 3_655
C(31) H(7) 2.972 ? . 2_645
C(32) H(4) 3.095 ? . 3_655
C(32) H(7) 3.178 ? . 2_645
C(36) H(6) 3.454 ? . 3_655
C(36) H(8) 3.360 ? . 3_655
C(37) H(1) 3.391 ? . .
C(37) H(13) 3.410 ? . 2_645
C(37) H(22) 3.348 ? . 4_544
H(1) Cl(1) 3.178 ? . 3_755
H(1) C(11) 3.504 ? . 3_655
H(1) C(37) 3.391 ? . .
H(1) H(6) 3.282 ? . 3_655
H(1) H(8) 3.320 ? . 3_655
H(1) H(10) 2.683 ? . 3_655
H(1) H(22) 2.803 ? . 2_655
H(2) Cl(1) 3.515 ? . 3_755
H(2) C(16) 3.089 ? . 1_554
H(2) C(17) 3.316 ? . 1_554
H(2) H(10) 3.115 ? . 3_655
H(2) H(14) 2.799 ? . 1_554
H(2) H(15) 3.209 ? . 1_554
H(2) H(19) 3.360 ? . 2_655
H(2) H(20) 3.557 ? . 2_655
H(2) H(22) 3.453 ? . 2_655
H(3) O(3) 3.461 ? . 3_655
H(3) O(4) 2.991 ? . 3_655
H(3) N(2) 3.206 ? . 3_655
H(3) C(24) 2.953 ? . 3_655
H(3) C(25) 3.444 ? . 3_655
H(3) H(16) 3.344 ? . 2_655
H(3) H(20) 3.524 ? . 2_655
H(3) H(21) 3.589 ? . 3_655
H(3) H(23) 3.477 ? . 3_655
H(3) H(30) 3.598 ? . 3_655
H(4) N(2) 2.980 ? . 3_655
H(4) C(25) 2.904 ? . 3_655
H(4) C(28) 3.401 ? . 1_565
H(4) C(30) 2.949 ? . 3_655
H(4) C(31) 3.069 ? . 3_655
H(4) C(32) 3.095 ? . 3_655
H(4) H(25) 2.487 ? . 1_565
H(4) H(27) 3.590 ? . 3_655
H(4) H(30) 3.175 ? . 3_655
H(4) H(33) 3.143 ? . 3_655
H(5) H(24) 3.144 ? . 1_565
H(5) H(25) 3.423 ? . 1_565
H(5) H(28) 3.452 ? . 2_655
H(5) H(29) 3.522 ? . 2_655
H(5) H(33) 2.887 ? . 3_655
H(6) O(6) 3.504 ? . 3_655
H(6) N(3) 3.089 ? . 3_655
H(6) C(1) 2.824 ? . 3_655
H(6) C(2) 3.044 ? . 3_655
H(6) C(6) 3.340 ? . 3_655
H(6) C(36) 3.454 ? . 3_655
H(6) H(1) 3.282 ? . 3_655
H(7) C(30) 3.430 ? . 2_655
H(7) C(31) 2.972 ? . 2_655
H(7) C(32) 3.178 ? . 2_655
H(7) H(27) 3.096 ? . 2_655
H(7) H(28) 3.445 ? . 2_655
H(8) O(6) 2.742 ? . 3_655
H(8) C(15) 3.080 ? . 4_454
H(8) C(16) 3.415 ? . 4_454
H(8) C(36) 3.360 ? . 3_655
H(8) H(1) 3.320 ? . 3_655
H(8) H(13) 2.511 ? . 4_454
H(8) H(14) 3.151 ? . 4_454
H(9) C(16) 3.344 ? . 4_454
H(9) H(13) 3.351 ? . 4_454
H(9) H(14) 2.792 ? . 4_454
H(9) H(27) 3.540 ? . 2_655
H(9) H(28) 3.047 ? . 2_655
H(10) C(2) 2.904 ? . 3_655
H(10) C(3) 3.172 ? . 3_655
H(10) H(1) 2.683 ? . 3_655
H(10) H(2) 3.115 ? . 3_655
H(10) H(15) 3.419 ? . 3_656
H(11) C(16) 3.592 ? . 4_454
H(11) C(19) 3.421 ? . 3_656
H(11) H(13) 3.078 ? . 4_454
H(11) H(14) 2.884 ? . 4_454
H(11) H(16) 2.950 ? . 3_656
H(12) Cl(1) 3.198 ? . 2_655
H(12) H(19) 3.401 ? . 3_656
H(12) H(21) 3.045 ? . 3_656
H(12) H(22) 3.549 ? . 3_656
H(12) H(27) 3.067 ? . 2_655
H(12) H(32) 3.564 ? . 2_655
H(13) O(6) 3.338 ? . 2_655
H(13) C(10) 3.218 ? . 4_555
H(13) C(11) 3.547 ? . 4_555
H(13) C(37) 3.410 ? . 2_655
H(13) H(8) 2.511 ? . 4_555
H(13) H(9) 3.351 ? . 4_555
H(13) H(11) 3.078 ? . 4_555
H(13) H(21) 3.282 ? . 3_656
H(14) O(2) 3.168 ? . 4_555
H(14) C(10) 3.276 ? . 4_555
H(14) C(11) 3.511 ? . 4_555
H(14) H(2) 2.799 ? . 1_556
H(14) H(8) 3.151 ? . 4_555
H(14) H(9) 2.792 ? . 4_555
H(14) H(11) 2.884 ? . 4_555
H(15) Cl(1) 3.049 ? . 3_756
H(15) C(26) 3.526 ? . 4_545
H(15) H(2) 3.209 ? . 1_556
H(15) H(10) 3.419 ? . 3_656
H(15) H(23) 2.875 ? . 4_545
H(15) H(24) 3.106 ? . 4_545
H(16) O(2) 3.584 ? . 3_656
H(16) C(12) 3.549 ? . 3_656
H(16) H(3) 3.344 ? . 2_645
H(16) H(11) 2.950 ? . 3_656
H(16) H(26) 3.120 ? . 2_655
H(17) N(1) 3.132 ? . 3_656
H(17) C(13) 2.876 ? . 3_656
H(17) C(14) 3.352 ? . 3_656
H(17) C(18) 3.097 ? . 3_656
H(17) C(19) 3.471 ? . 3_656
H(17) C(20) 3.510 ? . 3_656
H(18) C(29) 3.435 ? . 2_655
H(18) H(26) 3.065 ? . 2_655
H(19) O(2) 2.719 ? . 3_656
H(19) N(1) 3.582 ? . 3_656
H(19) C(3) 3.438 ? . 2_645
H(19) C(12) 3.181 ? . 3_656
H(19) H(2) 3.360 ? . 2_645
H(19) H(12) 3.401 ? . 3_656
H(20) C(2) 3.500 ? . 2_645
H(20) C(3) 3.208 ? . 2_645
H(20) C(4) 3.199 ? . 2_645
H(20) C(5) 3.482 ? . 2_645
H(20) H(2) 3.557 ? . 2_645
H(20) H(3) 3.524 ? . 2_645
H(20) H(25) 3.307 ? . 2_655
H(20) H(26) 3.268 ? . 2_655
H(21) C(13) 3.547 ? . 3_656
H(21) C(14) 2.981 ? . 3_656
H(21) C(15) 3.136 ? . 3_656
H(21) H(3) 3.589 ? . 3_655
H(21) H(12) 3.045 ? . 3_656
H(21) H(13) 3.282 ? . 3_656
H(22) Cl(1) 2.970 ? . 4_445
H(22) C(1) 3.593 ? . 2_645
H(22) C(2) 2.952 ? . 2_645
H(22) C(3) 3.329 ? . 2_645
H(22) C(37) 3.348 ? . 4_445
H(22) H(1) 2.803 ? . 2_645
H(22) H(2) 3.453 ? . 2_645
H(22) H(12) 3.549 ? . 3_656
H(23) Cl(1) 3.313 ? . 2_645
H(23) C(17) 3.536 ? . 4_444
H(23) H(3) 3.477 ? . 3_655
H(23) H(15) 2.875 ? . 4_444
H(23) H(32) 3.130 ? . 2_645
H(24) C(16) 3.489 ? . 4_444
H(24) C(17) 3.135 ? . 4_444
H(24) H(5) 3.144 ? . 1_545
H(24) H(15) 3.106 ? . 4_444
H(24) H(26) 3.389 ? . 3_645
H(24) H(28) 3.106 ? . 2_645
H(24) H(31) 3.594 ? . 2_645
H(25) C(5) 2.875 ? . 1_545
H(25) C(6) 3.311 ? . 1_545
H(25) C(7) 3.599 ? . 1_545
H(25) C(28) 3.482 ? . 3_645
H(25) C(29) 3.446 ? . 3_645
H(25) H(4) 2.487 ? . 1_545
H(25) H(5) 3.423 ? . 1_545
H(25) H(20) 3.307 ? . 2_645
H(25) H(29) 3.147 ? . 2_645
H(25) H(31) 3.241 ? . 2_645
H(26) N(1) 3.078 ? . 2_645
H(26) C(13) 3.297 ? . 2_645
H(26) C(18) 3.131 ? . 2_645
H(26) C(19) 2.773 ? . 2_645
H(26) C(20) 2.739 ? . 2_645
H(26) C(21) 3.322 ? . 2_645
H(26) C(27) 3.511 ? . 3_645
H(26) H(16) 3.120 ? . 2_645
H(26) H(18) 3.065 ? . 2_645
H(26) H(20) 3.268 ? . 2_645
H(26) H(24) 3.389 ? . 3_645
H(26) H(31) 3.308 ? . 2_645
H(27) O(1) 3.535 ? . 2_645
H(27) O(2) 3.138 ? . 2_645
H(27) N(1) 2.954 ? . 2_645
H(27) C(12) 2.946 ? . 2_645
H(27) C(13) 3.102 ? . 2_645
H(27) C(14) 3.211 ? . 2_645
H(27) H(4) 3.590 ? . 3_655
H(27) H(7) 3.096 ? . 2_645
H(27) H(9) 3.540 ? . 2_645
H(27) H(12) 3.067 ? . 2_645
H(28) C(7) 3.461 ? . 2_645
H(28) C(8) 3.534 ? . 2_645
H(28) C(27) 3.260 ? . 2_655
H(28) C(28) 3.589 ? . 2_655
H(28) H(5) 3.452 ? . 2_645
H(28) H(7) 3.445 ? . 2_645
H(28) H(9) 3.047 ? . 2_645
H(28) H(24) 3.106 ? . 2_655
H(29) N(3) 3.512 ? . 2_645
H(29) C(1) 3.501 ? . 2_645
H(29) C(6) 3.316 ? . 2_645
H(29) C(7) 3.196 ? . 2_645
H(29) C(8) 3.329 ? . 2_645
H(29) C(28) 3.368 ? . 2_655
H(29) H(5) 3.522 ? . 2_645
H(29) H(25) 3.147 ? . 2_655
H(30) C(4) 3.395 ? . 3_655
H(30) C(5) 3.126 ? . 3_655
H(30) C(6) 3.586 ? . 3_655
H(30) H(3) 3.598 ? . 3_655
H(30) H(4) 3.175 ? . 3_655
H(31) C(25) 3.264 ? . 2_655
H(31) C(26) 3.297 ? . 2_655
H(31) C(27) 3.061 ? . 2_655
H(31) C(28) 2.837 ? . 2_655
H(31) C(29) 2.849 ? . 2_655
H(31) C(30) 3.060 ? . 2_655
H(31) H(24) 3.594 ? . 2_655
H(31) H(25) 3.241 ? . 2_655
H(31) H(26) 3.308 ? . 2_655
H(32) C(25) 3.526 ? . 2_655
H(32) C(26) 3.105 ? . 2_655
H(32) C(27) 3.437 ? . 2_655
H(32) H(12) 3.564 ? . 2_645
H(32) H(23) 3.130 ? . 2_655
H(33) C(5) 3.370 ? . 3_655
H(33) C(6) 3.294 ? . 3_655
H(33) C(7) 3.121 ? . 3_655
H(33) H(4) 3.143 ? . 3_655
H(33) H(5) 2.887 ? . 3_655

loop_
_geom_torsion_atom_site_label_1
_geom_torsion_atom_site_label_2
_geom_torsion_atom_site_label_3
_geom_torsion_atom_site_label_4
_geom_torsion
_geom_torsion_publ_flag
_geom_torsion_site_symmetry_1
_geom_torsion_site_symmetry_2
_geom_torsion_site_symmetry_3
_geom_torsion_site_symmetry_4
C(11) O(1) C(12) O(2) -5.6(4) ? . . . .
C(11) O(1) C(12) N(1) 174.5(2) ? . . . .
C(12) O(1) C(11) C(10) 79.4(2) ? . . . .
C(23) O(3) C(24) O(4) 5.8(3) ? . . . .
C(23) O(3) C(24) N(2) -176.48(17) ? . . . .
C(24) O(3) C(23) C(22) 175.09(19) ? . . . .
C(35) O(5) C(36) O(6) 0.0(2) ? . . . .
C(35) O(5) C(36) N(3) 179.02(15) ? . . . .
C(36) O(5) C(35) C(34) 171.93(16) ? . . . .
C(12) N(1) C(13) C(14) -7.8(4) ? . . . .
C(12) N(1) C(13) C(18) 173.4(2) ? . . . .
C(13) N(1) C(12) O(1) 173.0(2) ? . . . .
C(13) N(1) C(12) O(2) -6.9(4) ? . . . .
C(12) N(1) C(20) C(19) -172.8(2) ? . . . .
C(12) N(1) C(20) C(21) 9.7(4) ? . . . .
C(20) N(1) C(12) O(1) -13.8(4) ? . . . .
C(20) N(1) C(12) O(2) 166.2(2) ? . . . .
C(13) N(1) C(20) C(19) 1.1(3) ? . . . .
C(13) N(1) C(20) C(21) -176.4(2) ? . . . .
C(20) N(1) C(13) C(14) 177.7(3) ? . . . .
C(20) N(1) C(13) C(18) -1.0(3) ? . . . .
C(24) N(2) C(25) C(26) -2.5(3) ? . . . .
C(24) N(2) C(25) C(30) 176.74(18) ? . . . .
C(25) N(2) C(24) O(3) -172.55(17) ? . . . .
C(25) N(2) C(24) O(4) 5.3(3) ? . . . .
C(24) N(2) C(32) C(31) -176.9(2) ? . . . .
C(24) N(2) C(32) C(33) 2.5(3) ? . . . .
C(32) N(2) C(24) O(3) 4.0(3) ? . . . .
C(32) N(2) C(24) O(4) -178.2(2) ? . . . .
C(25) N(2) C(32) C(31) 0.0(2) ? . . . .
C(25) N(2) C(32) C(33) 179.45(18) ? . . . .
C(32) N(2) C(25) C(26) -179.7(2) ? . . . .
C(32) N(2) C(25) C(30) -0.5(2) ? . . . .
C(1) N(3) C(8) C(7) 0.2(2) ? . . . .
C(1) N(3) C(8) C(9) -179.76(17) ? . . . .
C(8) N(3) C(1) C(2) -179.7(2) ? . . . .
C(8) N(3) C(1) C(6) -0.5(2) ? . . . .
C(1) N(3) C(36) O(5) 176.93(16) ? . . . .
C(1) N(3) C(36) O(6) -4.1(3) ? . . . .
C(36) N(3) C(1) C(2) -3.5(3) ? . . . .
C(36) N(3) C(1) C(6) 175.70(17) ? . . . .
C(8) N(3) C(36) O(5) -7.7(2) ? . . . .
C(8) N(3) C(36) O(6) 171.27(19) ? . . . .
C(36) N(3) C(8) C(7) -175.68(18) ? . . . .
C(36) N(3) C(8) C(9) 4.4(2) ? . . . .
N(3) C(1) C(2) C(3) 178.7(2) ? . . . .
N(3) C(1) C(6) C(5) -179.07(18) ? . . . .
N(3) C(1) C(6) C(7) 0.6(2) ? . . . .
C(2) C(1) C(6) C(5) 0.2(3) ? . . . .
C(2) C(1) C(6) C(7) 179.86(19) ? . . . .
C(6) C(1) C(2) C(3) -0.4(3) ? . . . .
C(1) C(2) C(3) C(4) 0.5(3) ? . . . .
C(2) C(3) C(4) C(5) -0.5(3) ? . . . .
C(3) C(4) C(5) C(6) 0.3(3) ? . . . .
C(4) C(5) C(6) C(1) -0.2(3) ? . . . .
C(4) C(5) C(6) C(7) -179.7(2) ? . . . .
C(1) C(6) C(7) C(8) -0.4(2) ? . . . .
C(5) C(6) C(7) C(8) 179.1(2) ? . . . .
C(6) C(7) C(8) N(3) 0.1(2) ? . . . .
C(6) C(7) C(8) C(9) -179.89(18) ? . . . .
N(3) C(8) C(9) C(10) -179.21(17) ? . . . .
C(7) C(8) C(9) C(10) 0.8(2) ? . . . .
C(8) C(9) C(10) C(11) 173.39(17) ? . . . .
C(9) C(10) C(11) O(1) 56.2(2) ? . . . .
N(1) C(13) C(14) C(15) -179.0(3) ? . . . .
N(1) C(13) C(18) C(17) 179.1(2) ? . . . .
N(1) C(13) C(18) C(19) 0.6(3) ? . . . .
C(14) C(13) C(18) C(17) 0.3(4) ? . . . .
C(14) C(13) C(18) C(19) -178.3(2) ? . . . .
C(18) C(13) C(14) C(15) -0.4(4) ? . . . .
C(13) C(14) C(15) C(16) 0.1(4) ? . . . .
C(14) C(15) C(16) C(17) 0.3(6) ? . . . .
C(15) C(16) C(17) C(18) -0.5(5) ? . . . .
C(16) C(17) C(18) C(13) 0.2(4) ? . . . .
C(16) C(17) C(18) C(19) 178.3(3) ? . . . .
C(13) C(18) C(19) C(20) 0.1(3) ? . . . .
C(17) C(18) C(19) C(20) -178.2(3) ? . . . .
C(18) C(19) C(20) N(1) -0.7(3) ? . . . .
C(18) C(19) C(20) C(21) 176.6(2) ? . . . .
N(1) C(20) C(21) C(22) 178.0(2) ? . . . .
C(19) C(20) C(21) C(22) 1.1(4) ? . . . .
C(20) C(21) C(22) C(23) 171.5(2) ? . . . .
C(21) C(22) C(23) O(3) 76.2(2) ? . . . .
N(2) C(25) C(26) C(27) 179.2(2) ? . . . .
N(2) C(25) C(30) C(29) -178.77(19) ? . . . .
N(2) C(25) C(30) C(31) 0.8(2) ? . . . .
C(26) C(25) C(30) C(29) 0.5(3) ? . . . .
C(26) C(25) C(30) C(31) -179.9(2) ? . . . .
C(30) C(25) C(26) C(27) 0.2(3) ? . . . .
C(25) C(26) C(27) C(28) -0.4(3) ? . . . .
C(26) C(27) C(28) C(29) -0.1(3) ? . . . .
C(27) C(28) C(29) C(30) 0.7(3) ? . . . .
C(28) C(29) C(30) C(25) -1.0(3) ? . . . .
C(28) C(29) C(30) C(31) 179.6(2) ? . . . .
C(25) C(30) C(31) C(32) -0.8(2) ? . . . .
C(29) C(30) C(31) C(32) 178.6(2) ? . . . .
C(30) C(31) C(32) N(2) 0.5(2) ? . . . .
C(30) C(31) C(32) C(33) -178.91(19) ? . . . .
N(2) C(32) C(33) C(34) -87.1(2) ? . . . .
C(31) C(32) C(33) C(34) 92.2(2) ? . . . .
C(32) C(33) C(34) C(35) -78.1(2) ? . . . .
C(33) C(34) C(35) O(5) -177.77(15) ? . . . .
